data_7055011
loop_
_publ_author_name
'Deacon, Glen B.'
'Junk, Peter C.'
'Lee, Winnie W.'
'Forsyth, Maria'
'Wang, Jun'

_publ_section_title
;
 Rare earth 3-(4&#x2032;-hydroxyphenyl)propionate complexes
;
_journal_issue 10
_journal_name_full 'New J. Chem.'
_journal_page_first 7688
_journal_paper_doi 10.1039/C5NJ00787A
_journal_volume 39
_journal_year 2015
_chemical_formula_moiety 'C64 H69 Na Nd2 O23, H2 O, 3(C H4 O)'
_chemical_formula_sum 'C67 H83 Na Nd2 O27'
_chemical_formula_weight 1631.80
_space_group_crystal_system triclinic
_space_group_IT_number 2
_space_group_name_Hall '-P 1'
_space_group_name_H-M_alt 'P -1'
_symmetry_space_group_name_Hall '-P 1'
_symmetry_space_group_name_H-M 'P -1'
_atom_sites_solution_hydrogens geom
_atom_sites_solution_primary direct
_atom_sites_solution_secondary difmap
_audit_creation_date 2015-05-22
_audit_creation_method
;
Olex2 1.2
(compiled 2015.01.26 svn.r3150 for OlexSys, GUI svn.r4998)
;
_audit_update_record
;
2015-07-13 deposited with the CCDC.
2015-07-22 downloaded from the CCDC.
;
_cell_angle_alpha 78.16(3)
_cell_angle_beta 70.63(3)
_cell_angle_gamma 86.33(3)
_cell_formula_units_Z 2
_cell_length_a 15.328(3)
_cell_length_b 15.480(3)
_cell_length_c 16.300(3)
_cell_measurement_reflns_used 43827
_cell_measurement_temperature 123(1)
_cell_measurement_theta_max 30.046
_cell_measurement_theta_min 1.344
_cell_volume 3571.0(14)
_computing_cell_refinement 'DENZO-SMN (Otwinowski & Minor, 1997)'
_computing_data_collection 'Collect (Hooft, 1999)'
_computing_data_reduction 'DENZO-SMN (Otwinowski & Minor, 1997)'
_computing_molecular_graphics 'Olex2 (Dolomanov et al., 2009)'
_computing_publication_material 'Olex2 (Dolomanov et al., 2009)'
_computing_structure_refinement 'SHELXL-2014 (Sheldrick, 2014)'
_computing_structure_solution 'SHELXS-97 (Sheldrick, 1997)'
_diffrn_ambient_temperature 123.15
_diffrn_measured_fraction_theta_full 0.992
_diffrn_measured_fraction_theta_max 0.992
_diffrn_measurement_device_type 'Nonius KappaCCD'
_diffrn_measurement_method 'phi and omega scans'
_diffrn_radiation_monochromator graphite
_diffrn_radiation_type MoK\a
_diffrn_radiation_wavelength 0.71073
_diffrn_reflns_av_R_equivalents 0.1163
_diffrn_reflns_av_unetI/netI 0.1473
_diffrn_reflns_laue_measured_fraction_full 0.992
_diffrn_reflns_laue_measured_fraction_max 0.992
_diffrn_reflns_limit_h_max 18
_diffrn_reflns_limit_h_min -18
_diffrn_reflns_limit_k_max 18
_diffrn_reflns_limit_k_min -18
_diffrn_reflns_limit_l_max 19
_diffrn_reflns_limit_l_min -18
_diffrn_reflns_number 31950
_diffrn_reflns_point_group_measured_fraction_full 0.992
_diffrn_reflns_point_group_measured_fraction_max 0.992
_diffrn_reflns_theta_full 25.000
_diffrn_reflns_theta_max 24.999
_diffrn_reflns_theta_min 1.344
_diffrn_source 'fine-focus sealed tube'
_exptl_absorpt_coefficient_mu 1.524
_exptl_absorpt_correction_type empirical
_exptl_absorpt_process_details SORTAV
_exptl_crystal_colour blue
_exptl_crystal_density_diffrn 1.518
_exptl_crystal_density_method 'not measured'
_exptl_crystal_description block
_exptl_crystal_F_000 1664
_exptl_crystal_size_max 0.25
_exptl_crystal_size_mid 0.13
_exptl_crystal_size_min 0.05
_exptl_transmission_factor_max 0.9277
_exptl_transmission_factor_min 0.7018
_refine_diff_density_max 2.174
_refine_diff_density_min -1.695
_refine_diff_density_rms 0.201
_refine_ls_extinction_method none
_refine_ls_goodness_of_fit_ref 1.049
_refine_ls_hydrogen_treatment mixed
_refine_ls_matrix_type full
_refine_ls_number_parameters 822
_refine_ls_number_reflns 12470
_refine_ls_number_restraints 214
_refine_ls_restrained_S_all 1.046
_refine_ls_R_factor_all 0.1318
_refine_ls_R_factor_gt 0.0687
_refine_ls_shift/su_max 0.002
_refine_ls_shift/su_mean 0.000
_refine_ls_structure_factor_coef Fsqd
_refine_ls_weighting_details 'calc w=1/[\s^2^(Fo^2^)+(0.2000P)^2^+0.0000P] where P=(Fo^2^+2Fc^2^)/3'
_refine_ls_weighting_scheme calc
_refine_ls_wR_factor_gt 0.1616
_refine_ls_wR_factor_ref 0.1896
_reflns_Friedel_coverage 0.000
_reflns_number_gt 7672
_reflns_number_total 12470
_reflns_threshold_expression >2sigma(I)
_cod_data_source_file c5nj00787a2.cif
_cod_data_source_block compound4.cif
_cod_depositor_comments
;
The following automatic conversions were performed:

'_exptl_absorpt_correction_type' value 'Empirical' changed to
'empirical' according to
/usr/data/users/saulius/crontab/automatic-downloads/rss-feeds/RSC/lib/dictionaries/cif_core.dic
dictionary named 'cif_core.dic' version 2.4.2 from 2011-04-26.

Automatic conversion script
Id: cif_fix_values 3271 2015-04-21 07:52:19Z andrius 

 Adding full bibliography for 7055006--7055011.cif.
;
_cod_database_code 7055011
_shelxl_version_number 2014/6
_shelx_space_group_comment
;
The symmetry employed for this shelxl refinement is uniquely defined
by the following loop, which should always be used as a source of
symmetry information in preference to the above space-group names.
They are only intended as comments.
;
_shelx_estimated_absorpt_t_max 0.928
_shelx_estimated_absorpt_t_min 0.702
_olex2_refinement_description
;
1. Fixed Uiso
 At 1.2 times of:
  All H(H) groups, {H14H,H2ZD,H4Z} of C4Z, All C(H) groups, All C(H,H) groups,
   All O(H) groups, All O(H,H) groups
 At 1.5 times of:
  {H4Z1,H4Z2,H4Z3} of C4Z, {H6ZA,H6ZB,H6ZC} of C6Z, {H2ZA,H2ZB,H2ZC} of C2Z,
  {H5ZA,H5ZB,H5ZC} of C5Z
2. Restrained distances
 C22-C23 = C23-C24 = C24-C25 = C25-C26 = C26-C27 = C27-C22
 1.4 with sigma of 0.02
 C16-C17 = C13-C18
 1.4 with sigma of 0.02
 O2Z-H2ZD = O12-H14H
 0.9 with sigma of 0.02
 O9-H9H = O4Z-H4Z = O18-H18H = O3Z-H3ZA = O3Z-H3ZB
 0.92 with sigma of 0.02
 C13-C14 = C14-C15 = C15-C16 = C16-C17 = C17-C18 = C18-C13
 1.4 with sigma of 0.02
 Na1-H2ZD
 2.39 with sigma of 0.02
3. Rigid bond restraints
 C13, C14
 with sigma for 1-2 distances of 0.02 and sigma for 1-3 distances of 0.02
 C23, C24
 with sigma for 1-2 distances of 0.01 and sigma for 1-3 distances of 0.01
 C13, C14, C15, C16, C17, C18
 with sigma for 1-2 distances of 0.01 and sigma for 1-3 distances of 0.01
 C38, C39
 with sigma for 1-2 distances of 0.01 and sigma for 1-3 distances of 0.01
 C46, C47, C48
 with sigma for 1-2 distances of 0.01 and sigma for 1-3 distances of 0.01
 C58, C59, C60, C61, C62, C63
 with sigma for 1-2 distances of 0.01 and sigma for 1-3 distances of 0.01
 C21, C22
 with sigma for 1-2 distances of 0.01 and sigma for 1-3 distances of 0.01
 C40, C41, C42, C43, C44, C45
 with sigma for 1-2 distances of 0.01 and sigma for 1-3 distances of 0.01
4. Uiso/Uaniso restraints and constraints
C21 \\sim C22 \\sim C23 \\sim C24 \\sim C25 \\sim C26 \\sim C27 \\sim O9:
within 1.7A with sigma of 0.05 and sigma for terminal atoms of 0.01
C12 \\sim C13 \\sim C14 \\sim C15 \\sim C16 \\sim C17 \\sim C18: within 1.7A
with sigma of 0.1 and sigma for terminal atoms of 0.02
Uanis(C21) \\sim Ueq, Uanis(C22) \\sim Ueq, Uanis(C24) \\sim Ueq, Uanis(C26)
\\sim Ueq, Uanis(C27) \\sim Ueq, Uanis(C30) \\sim Ueq, Uanis(C32) \\sim Ueq,
Uanis(C52) \\sim Ueq, Uanis(O4Z) \\sim Ueq: with sigma of 0.01 and sigma for
terminal atoms of 0.02
Uanis(C1) \\sim Ueq, : with sigma of 0.001 and sigma for terminal atoms of 0.02
Uanis(C1) = Uanis(C28)
Uiso(C4Z) = Uiso(C6Z)
Uanis(O4Z) = Uanis(O5Z)
Uanis(O7) = Uanis(O8)
Uanis(C37) = Uanis(C38)
Uanis(O5) = Uanis(O10)
Uanis(C4) = Uanis(C5)
Uanis(C21) = Uanis(C20)
Uanis(O9) = Uanis(O21)
Uiso(H3ZA) = Uiso(H1Z1)
Uiso(H4Z) = Uiso(H5ZD)
Uanis(C14) = Uanis(C12)
Uanis(C13) = Uanis(C12)
Uanis(C16) = Uanis(C15)
5.a Secondary CH2 refined with riding coordinates:
 C2(H2A,H2B), C3(H3A,H3B), C11(H11A,H11B), C12(H12A,H12B), C20(H20A,H20B),
 C21(H21A,H21B), C29(H29A,H29B), C30(H30A,H30B), C38(H38A,H38B), C39(H39A,H39B),
  C47(H47A,H47B), C48(H48A,H48B), C56(H56A,H56B), C57(H57A,H57B)
5.b Aromatic/amide H refined with riding coordinates:
 C5(H5), C6(H6), C8(H8), C9(H9), C14(H14), C15(H15), C17(H17), C18(H18),
 C23(H23), C24(H24), C26(H26), C27(H27), C32(H32), C33(H33), C35(H35), C36(H36),
  C41(H41), C42(H42), C44(H44), C45(H45), C50(H50), C51(H51), C53(H53),
 C54(H54), C59(H59), C60(H60), C62(H62), C63(H63)
5.c X=CH2 refined with riding coordinates:
 O1Z(H1Z1,H1Z2)
5.d Idealised Me refined as rotating group:
 C2Z(H2ZA,H2ZB,H2ZC), C5Z(H5ZA,H5ZB,H5ZC), C6Z(H6ZA,H6ZB,H6ZC), C4Z(H4Z1,H4Z2,
 H4Z3)
5.e Idealised tetrahedral OH refined as rotating group:
 O3(H3H), O5Z(H5ZD), O6(H6H), O6Z(H6ZD), O9(H9H), O15(H15H), O21(H21)
;
_olex2_submission_special_instructions 'No special instructions were received'

loop_
_space_group_symop_operation_xyz
'x, y, z'
'-x, -y, -z'

loop_
_atom_site_label
_atom_site_type_symbol
_atom_site_fract_x
_atom_site_fract_y
_atom_site_fract_z
_atom_site_U_iso_or_equiv
_atom_site_adp_type
_atom_site_occupancy
_atom_site_site_symmetry_order
_atom_site_calc_flag
_atom_site_refinement_flags_posn
_atom_site_refinement_flags_adp
Nd1 Nd 0.56064(4) 0.50599(3) 0.85781(3) 0.01339(17) Uani 1 1 d . .
Nd2 Nd 0.53747(4) 0.53445(3) 0.60604(3) 0.01401(17) Uani 1 1 d . .
Na1 Na 0.3339(3) 0.4091(2) 0.9714(3) 0.0210(9) Uani 1 1 d D .
O1 O 0.5681(4) 0.4245(3) 0.7300(4) 0.0138(15) Uani 1 1 d . .
O1Z O 0.6359(5) 0.4174(4) 0.5446(4) 0.0252(17) Uani 1 1 d . .
H1Z1 H 0.7003 0.4176 0.5362 0.030 Uiso 1 1 calc R .
H1Z2 H 0.6099 0.3716 0.5291 0.030 Uiso 1 1 calc R .
O2 O 0.4677(4) 0.3725(4) 0.8606(4) 0.0157(15) Uani 1 1 d . .
O2Z O 0.2798(6) 0.2752(5) 1.0646(5) 0.037(2) Uani 1 1 d D .
O3 O 0.4502(6) -0.1033(4) 0.6814(5) 0.036(2) Uani 1 1 d . .
H3H H 0.4830 -0.1414 0.7021 0.043 Uiso 1 1 calc GR .
O3Z O 0.5911(5) 0.7716(4) 0.6861(5) 0.0223(17) Uani 1 1 d D .
O4 O 0.4822(4) 0.5870(4) 0.7464(4) 0.0144(15) Uani 1 1 d . .
O5 O 0.3885(4) 0.5534(4) 0.8845(4) 0.0202(11) Uani 1 1 d . .
O5Z O 0.7185(7) 0.2543(6) 0.7801(7) 0.0619(19) Uani 1 1 d . .
H5ZD H 0.7244 0.3013 0.7960 0.074 Uiso 1 1 calc GR .
O6 O 0.0332(6) 0.9214(4) 0.6837(6) 0.052(3) Uani 1 1 d . .
H6H H 0.0036 0.8944 0.6616 0.062 Uiso 1 1 calc GR .
O6Z O 0.9388(5) 0.8427(5) 0.6150(6) 0.043(2) Uani 1 1 d . .
H6ZD H 0.8815 0.8383 0.6260 0.052 Uiso 1 1 calc GR .
O7 O 0.5072(5) 0.5878(4) 0.9907(4) 0.0182(11) Uani 1 1 d . .
O8 O 0.5477(5) 0.6721(4) 0.8583(4) 0.0182(11) Uani 1 1 d . .
O9 O 0.2324(6) 1.1001(5) 1.0589(6) 0.0563(18) Uani 1 1 d D U
H9H H 0.2107 1.1287 1.0203 0.068 Uiso 1 1 calc DGR .
O10 O 0.6877(4) 0.3974(4) 0.8556(4) 0.0202(11) Uani 1 1 d . .
O11 O 0.6968(4) 0.5087(4) 0.9165(4) 0.0171(15) Uani 1 1 d . .
O12 O 1.2610(5) 0.4017(4) 0.8655(5) 0.0256(17) Uani 1 1 d D .
O13 O 0.6883(5) 0.5757(4) 0.7394(4) 0.0244(17) Uani 1 1 d . .
O14 O 0.6804(4) 0.5779(4) 0.6052(4) 0.0221(16) Uani 1 1 d . .
O15 O 1.2475(5) 0.6994(4) 0.3922(4) 0.0259(17) Uani 1 1 d . .
H15H H 1.2594 0.6989 0.3382 0.031 Uiso 1 1 calc GR .
O16 O 0.3796(5) 0.4529(4) 0.6973(4) 0.0232(17) Uani 1 1 d . .
O17 O 0.4317(5) 0.4408(4) 0.5584(4) 0.0200(16) Uani 1 1 d . .
O18 O -0.0075(6) 0.0607(5) 0.7592(7) 0.061(3) Uani 1 1 d D .
O19 O 0.5522(5) 0.7009(4) 0.5570(4) 0.0189(16) Uani 1 1 d . .
O20 O 0.4192(5) 0.6410(4) 0.5720(4) 0.0198(16) Uani 1 1 d . .
O21 O 0.2446(6) 1.1460(5) 0.3742(7) 0.0563(18) Uani 1 1 d . .
H21 H 0.2918 1.1785 0.3525 0.068 Uiso 1 1 calc GR .
C1 C 0.5136(7) 0.3642(6) 0.7835(7) 0.0146(15) Uani 1 1 d . U
C2 C 0.5068(7) 0.2800(5) 0.7522(6) 0.017(2) Uani 1 1 d . .
H2A H 0.4922 0.2962 0.6963 0.021 Uiso 1 1 calc R .
H2B H 0.5684 0.2518 0.7383 0.021 Uiso 1 1 calc R .
C2Z C 0.2412(9) 0.2639(8) 1.1572(8) 0.049(4) Uani 1 1 d . .
H2ZA H 0.2577 0.3144 1.1769 0.074 Uiso 1 1 calc GR .
H2ZB H 0.2653 0.2096 1.1849 0.074 Uiso 1 1 calc GR .
H2ZC H 0.1738 0.2597 1.1745 0.074 Uiso 1 1 calc GR .
C3 C 0.4369(8) 0.2125(6) 0.8151(7) 0.028(3) Uani 1 1 d . .
H3A H 0.3741 0.2378 0.8252 0.034 Uiso 1 1 calc R .
H3B H 0.4481 0.1983 0.8728 0.034 Uiso 1 1 calc R .
C4 C 0.4413(7) 0.1270(6) 0.7795(7) 0.0240(18) Uani 1 1 d . .
O4Z O 0.0598(7) 0.0640(6) 1.0709(6) 0.0619(19) Uani 1 1 d D U
C5 C 0.3705(7) 0.1041(6) 0.7543(7) 0.0240(18) Uani 1 1 d . .
H5 H 0.3170 0.1401 0.7613 0.029 Uiso 1 1 calc R .
C5Z C 0.7739(12) 0.1849(10) 0.8144(11) 0.088(5) Uiso 1 1 d . U
H5ZA H 0.7563 0.1787 0.8789 0.132 Uiso 1 1 calc GR .
H5ZB H 0.8396 0.2005 0.7871 0.132 Uiso 1 1 calc GR .
H5ZC H 0.7630 0.1289 0.8001 0.132 Uiso 1 1 calc GR .
C6 C 0.3756(8) 0.0288(7) 0.7184(8) 0.035(3) Uani 1 1 d . .
H6 H 0.3273 0.0151 0.6987 0.042 Uiso 1 1 calc R .
C6Z C 0.9847(12) 0.8505(10) 0.5221(11) 0.090(4) Uiso 1 1 d . U
H6ZA H 0.9804 0.9116 0.4921 0.135 Uiso 1 1 calc GR .
H6ZB H 0.9553 0.8110 0.4991 0.135 Uiso 1 1 calc GR .
H6ZC H 1.0498 0.8345 0.5113 0.135 Uiso 1 1 calc GR .
C7 C 0.4512(7) -0.0252(6) 0.7120(7) 0.024(3) Uani 1 1 d . .
C8 C 0.5231(8) -0.0031(6) 0.7353(7) 0.027(3) Uani 1 1 d . .
H8 H 0.5765 -0.0394 0.7282 0.032 Uiso 1 1 calc R .
C9 C 0.5178(7) 0.0738(6) 0.7699(7) 0.023(2) Uani 1 1 d . .
H9 H 0.5675 0.0891 0.7869 0.027 Uiso 1 1 calc R .
C10 C 0.4056(7) 0.5959(6) 0.8053(7) 0.018(2) Uani 1 1 d . .
C11 C 0.3392(6) 0.6623(6) 0.7767(6) 0.018(2) Uani 1 1 d . .
H11A H 0.3227 0.6421 0.7299 0.021 Uiso 1 1 calc R .
H11B H 0.3725 0.7191 0.7494 0.021 Uiso 1 1 calc R .
C12 C 0.2490(7) 0.6798(7) 0.8483(8) 0.0360(17) Uani 1 1 d . U
H12A H 0.2148 0.6236 0.8770 0.043 Uiso 1 1 calc R .
H12B H 0.2640 0.7030 0.8944 0.043 Uiso 1 1 calc R .
C13 C 0.1894(7) 0.7440(6) 0.8107(8) 0.0360(17) Uani 1 1 d D U
C14 C 0.2109(8) 0.8334(6) 0.7803(7) 0.0360(17) Uani 1 1 d D U
H14 H 0.2624 0.8552 0.7902 0.043 Uiso 1 1 calc R .
C15 C 0.1611(8) 0.8931(7) 0.7359(9) 0.049(3) Uani 1 1 d D U
H15 H 0.1796 0.9532 0.7145 0.058 Uiso 1 1 calc R .
C16 C 0.0841(9) 0.8626(6) 0.7238(9) 0.049(3) Uani 1 1 d D U
C17 C 0.0672(9) 0.7754(6) 0.7461(10) 0.062(5) Uani 1 1 d D U
H17 H 0.0180 0.7528 0.7332 0.074 Uiso 1 1 calc R .
C18 C 0.1188(9) 0.7179(7) 0.7870(10) 0.064(5) Uani 1 1 d D U
H18 H 0.1049 0.6567 0.7997 0.076 Uiso 1 1 calc R .
C19 C 0.5078(7) 0.6621(6) 0.9401(7) 0.018(2) Uani 1 1 d . .
C20 C 0.4579(10) 0.7387(7) 0.9798(8) 0.059(3) Uani 1 1 d . .
H20A H 0.3934 0.7200 1.0144 0.071 Uiso 1 1 calc R .
H20B H 0.4872 0.7504 1.0222 0.071 Uiso 1 1 calc R .
C21 C 0.4550(10) 0.8220(7) 0.9192(8) 0.059(3) Uani 1 1 d . U
H21A H 0.4308 0.8098 0.8734 0.071 Uiso 1 1 calc R .
H21B H 0.5191 0.8442 0.8887 0.071 Uiso 1 1 calc R .
C22 C 0.3980(11) 0.8939(10) 0.9602(10) 0.077(4) Uani 1 1 d D U
C23 C 0.4161(12) 0.9365(9) 1.0192(10) 0.087(5) Uani 1 1 d D U
H23 H 0.4689 0.9196 1.0367 0.105 Uiso 1 1 calc R .
C24 C 0.3593(11) 1.0038(10) 1.0545(11) 0.080(5) Uani 1 1 d D U
H24 H 0.3716 1.0302 1.0973 0.096 Uiso 1 1 calc R .
C25 C 0.2866(10) 1.0303(8) 1.0259(10) 0.060(3) Uani 1 1 d D U
C26 C 0.2658(11) 0.9846(9) 0.9713(10) 0.080(5) Uani 1 1 d D U
H26 H 0.2115 0.9997 0.9557 0.096 Uiso 1 1 calc R .
C27 C 0.3215(11) 0.9167(9) 0.9375(10) 0.079(5) Uani 1 1 d D U
H27 H 0.3056 0.8868 0.8990 0.095 Uiso 1 1 calc R .
C28 C 0.7325(6) 0.4426(6) 0.8855(6) 0.0146(15) Uani 1 1 d . .
C29 C 0.8313(7) 0.4163(6) 0.8786(7) 0.022(2) Uani 1 1 d . .
H29A H 0.8673 0.4166 0.8156 0.027 Uiso 1 1 calc R .
H29B H 0.8314 0.3551 0.9119 0.027 Uiso 1 1 calc R .
C30 C 0.8789(7) 0.4761(7) 0.9136(8) 0.031(3) Uani 1 1 d . U
H30A H 0.8466 0.4716 0.9780 0.037 Uiso 1 1 calc R .
H30B H 0.8742 0.5380 0.8840 0.037 Uiso 1 1 calc R .
C31 C 0.9812(7) 0.4532(6) 0.8984(7) 0.025(3) Uani 1 1 d . .
C32 C 1.0089(7) 0.3913(7) 0.9597(7) 0.030(3) Uani 1 1 d . U
H32 H 0.9629 0.3605 1.0104 0.036 Uiso 1 1 calc R .
C33 C 1.1007(7) 0.3729(7) 0.9497(7) 0.029(3) Uani 1 1 d . .
H33 H 1.1177 0.3304 0.9927 0.034 Uiso 1 1 calc R .
C34 C 1.1680(7) 0.4184(6) 0.8749(6) 0.015(2) Uani 1 1 d . .
C35 C 1.1413(7) 0.4778(6) 0.8118(7) 0.023(2) Uani 1 1 d . .
H35 H 1.1867 0.5076 0.7600 0.028 Uiso 1 1 calc R .
C36 C 1.0497(8) 0.4937(7) 0.8240(7) 0.029(3) Uani 1 1 d . .
H36 H 1.0326 0.5341 0.7796 0.035 Uiso 1 1 calc R .
C37 C 0.7225(7) 0.5907(7) 0.6562(7) 0.0255(18) Uani 1 1 d . .
C38 C 0.8189(7) 0.6334(6) 0.6139(7) 0.0255(18) Uani 1 1 d . U
H38A H 0.8202 0.6809 0.5625 0.031 Uiso 1 1 calc R .
H38B H 0.8358 0.6590 0.6575 0.031 Uiso 1 1 calc R .
C39 C 0.8833(8) 0.5628(8) 0.5852(9) 0.051(4) Uani 1 1 d . U
H39A H 0.8616 0.5334 0.5470 0.061 Uiso 1 1 calc R .
H39B H 0.8850 0.5181 0.6377 0.061 Uiso 1 1 calc R .
C40 C 0.9830(9) 0.6014(8) 0.5326(9) 0.050(3) Uani 1 1 d . U
C41 C 1.0490(9) 0.6034(9) 0.5732(9) 0.058(4) Uani 1 1 d . U
H41 H 1.0334 0.5808 0.6351 0.069 Uiso 1 1 calc R .
C42 C 1.1369(8) 0.6372(8) 0.5267(8) 0.047(3) Uani 1 1 d . U
H42 H 1.1812 0.6373 0.5560 0.057 Uiso 1 1 calc R .
C43 C 1.1588(7) 0.6703(7) 0.4380(7) 0.028(2) Uani 1 1 d . U
C44 C 1.0953(8) 0.6696(7) 0.3945(8) 0.040(3) Uani 1 1 d . U
H44 H 1.1117 0.6912 0.3324 0.048 Uiso 1 1 calc R .
C45 C 1.0065(8) 0.6365(8) 0.4436(9) 0.047(3) Uani 1 1 d . U
H45 H 0.9616 0.6383 0.4148 0.056 Uiso 1 1 calc R .
C46 C 0.3761(8) 0.4181(7) 0.6352(7) 0.028(2) Uani 1 1 d . U
C47 C 0.3100(8) 0.3377(7) 0.6599(8) 0.040(3) Uani 1 1 d . U
H47A H 0.3452 0.2875 0.6357 0.048 Uiso 1 1 calc R .
H47B H 0.2853 0.3194 0.7252 0.048 Uiso 1 1 calc R .
C48 C 0.2335(8) 0.3587(7) 0.6251(8) 0.043(3) Uani 1 1 d . U
H48A H 0.2567 0.3703 0.5594 0.052 Uiso 1 1 calc R .
H48B H 0.2008 0.4119 0.6446 0.052 Uiso 1 1 calc R .
C49 C 0.1669(10) 0.2783(8) 0.6610(9) 0.051(4) Uani 1 1 d . .
C50 C 0.1825(9) 0.2072(8) 0.6180(8) 0.047(3) Uani 1 1 d . .
H50 H 0.2337 0.2091 0.5653 0.056 Uiso 1 1 calc R .
C51 C 0.1246(8) 0.1331(7) 0.6505(8) 0.035(3) Uani 1 1 d . .
H51 H 0.1368 0.0849 0.6204 0.041 Uiso 1 1 calc R .
C52 C 0.0501(8) 0.1308(6) 0.7261(8) 0.032(3) Uani 1 1 d . U
C53 C 0.0379(8) 0.1987(7) 0.7712(8) 0.041(3) Uani 1 1 d . .
H53 H -0.0119 0.1962 0.8251 0.049 Uiso 1 1 calc R .
C54 C 0.0964(9) 0.2699(8) 0.7397(9) 0.046(3) Uani 1 1 d . .
H54 H 0.0877 0.3148 0.7736 0.055 Uiso 1 1 calc R .
C55 C 0.4746(7) 0.7083(6) 0.5467(7) 0.019(2) Uani 1 1 d . .
C56 C 0.4431(7) 0.7956(6) 0.5072(7) 0.022(2) Uani 1 1 d . .
H56A H 0.4612 0.8000 0.4423 0.026 Uiso 1 1 calc R .
H56B H 0.4762 0.8429 0.5178 0.026 Uiso 1 1 calc R .
C57 C 0.3391(7) 0.8126(6) 0.5430(8) 0.039(3) Uani 1 1 d . .
H57A H 0.3052 0.7661 0.5323 0.047 Uiso 1 1 calc R .
H57B H 0.3203 0.8092 0.6078 0.047 Uiso 1 1 calc R .
C58 C 0.3133(7) 0.9013(6) 0.4999(8) 0.033(3) Uani 1 1 d . U
C59 C 0.3473(7) 0.9788(6) 0.5083(7) 0.027(2) Uani 1 1 d . U
H59 H 0.3871 0.9753 0.5429 0.033 Uiso 1 1 calc R .
C60 C 0.3249(7) 1.0613(6) 0.4678(7) 0.021(2) Uani 1 1 d . U
H60 H 0.3494 1.1137 0.4738 0.025 Uiso 1 1 calc R .
C61 C 0.2666(7) 1.0652(6) 0.4188(7) 0.025(2) Uani 1 1 d . U
C62 C 0.2307(7) 0.9899(6) 0.4098(8) 0.032(3) Uani 1 1 d . U
H62 H 0.1906 0.9944 0.3755 0.039 Uiso 1 1 calc R .
C63 C 0.2523(8) 0.9080(6) 0.4501(8) 0.037(3) Uani 1 1 d . U
H63 H 0.2264 0.8562 0.4445 0.044 Uiso 1 1 calc R .
H3ZA H 0.558(6) 0.746(6) 0.742(3) 0.044 Uiso 1 1 d DR .
H3ZB H 0.567(9) 0.742(7) 0.656(8) 0.09(5) Uiso 1 1 d D .
H18H H -0.030(11) 0.039(9) 0.721(9) 0.110 Uiso 1 1 d DR .
C4Z C -0.0039(12) 0.1197(10) 1.0350(11) 0.090(4) Uiso 1 1 d . U
H4Z1 H -0.0467 0.1478 1.0815 0.135 Uiso 1 1 calc GR .
H4Z2 H -0.0390 0.0838 1.0138 0.135 Uiso 1 1 calc GR .
H4Z3 H 0.0309 0.1653 0.9857 0.135 Uiso 1 1 calc GR .
H14H H 1.263(10) 0.344(2) 0.865(10) 0.108 Uiso 1 1 d DR .
H2ZD H 0.305(9) 0.2536(18) 1.015(3) 0.108 Uiso 1 1 d DR .
H4Z H 0.083(10) 0.012(5) 1.100(9) 0.108 Uiso 1 1 d DR .

loop_
_atom_site_aniso_label
_atom_site_aniso_U_11
_atom_site_aniso_U_22
_atom_site_aniso_U_33
_atom_site_aniso_U_23
_atom_site_aniso_U_13
_atom_site_aniso_U_12
Nd1 0.0139(3) 0.0164(3) 0.0104(3) -0.0029(2) -0.0041(3) -0.0017(2)
Nd2 0.0141(3) 0.0176(3) 0.0113(3) -0.0040(2) -0.0046(3) -0.0008(2)
Na1 0.018(2) 0.027(2) 0.023(2) -0.0080(18) -0.011(2) -0.0015(17)
O1 0.021(4) 0.011(3) 0.010(4) 0.001(3) -0.007(3) -0.004(3)
O1Z 0.019(4) 0.042(4) 0.023(4) -0.022(3) -0.011(4) 0.014(3)
O2 0.017(4) 0.021(3) 0.009(4) -0.004(3) -0.003(3) -0.002(3)
O2Z 0.051(6) 0.046(5) 0.010(4) -0.001(4) -0.004(4) -0.014(4)
O3 0.045(6) 0.027(4) 0.045(6) -0.019(4) -0.019(5) 0.007(4)
O3Z 0.028(5) 0.020(4) 0.019(4) -0.006(3) -0.006(4) -0.008(3)
O4 0.013(4) 0.024(3) 0.010(4) -0.007(3) -0.007(3) 0.008(3)
O5 0.018(3) 0.028(3) 0.014(3) -0.004(2) -0.001(2) -0.009(2)
O5Z 0.062(5) 0.063(4) 0.062(5) -0.009(4) -0.026(4) 0.013(4)
O6 0.062(7) 0.025(4) 0.094(8) -0.013(4) -0.060(6) 0.011(4)
O6Z 0.031(5) 0.053(5) 0.061(6) -0.015(5) -0.032(5) 0.004(4)
O7 0.031(3) 0.013(2) 0.012(3) -0.002(2) -0.009(3) 0.001(2)
O8 0.031(3) 0.013(2) 0.012(3) -0.002(2) -0.009(3) 0.001(2)
O9 0.069(5) 0.037(3) 0.072(5) -0.015(3) -0.035(4) 0.010(3)
O10 0.018(3) 0.028(3) 0.014(3) -0.004(2) -0.001(2) -0.009(2)
O11 0.019(4) 0.022(3) 0.013(4) -0.005(3) -0.007(3) -0.005(3)
O12 0.023(4) 0.035(4) 0.027(5) -0.011(4) -0.016(4) -0.001(3)
O13 0.022(4) 0.032(4) 0.017(4) -0.004(3) -0.004(4) -0.002(3)
O14 0.016(4) 0.035(4) 0.017(4) -0.003(3) -0.006(4) -0.010(3)
O15 0.017(4) 0.040(4) 0.017(4) -0.007(4) -0.002(4) 0.003(3)
O16 0.033(5) 0.014(3) 0.016(4) -0.004(3) 0.003(4) -0.006(3)
O17 0.029(4) 0.019(3) 0.014(4) -0.007(3) -0.007(4) 0.001(3)
O18 0.034(6) 0.041(5) 0.097(9) -0.020(5) 0.001(6) -0.017(4)
O19 0.020(4) 0.019(3) 0.022(4) -0.005(3) -0.012(4) 0.001(3)
O20 0.026(4) 0.024(4) 0.008(4) -0.004(3) -0.003(3) 0.004(3)
O21 0.069(5) 0.037(3) 0.072(5) -0.015(3) -0.035(4) 0.010(3)
C1 0.0146(17) 0.0146(17) 0.0146(17) -0.0023(10) -0.0052(11) 0.0003(10)
C2 0.016(6) 0.017(5) 0.015(6) 0.000(4) -0.002(5) 0.003(4)
C2Z 0.067(10) 0.043(7) 0.025(8) 0.002(6) -0.001(7) -0.013(7)
C3 0.034(7) 0.028(6) 0.023(7) -0.008(5) -0.007(6) -0.005(5)
C4 0.024(5) 0.020(4) 0.025(5) -0.005(3) -0.002(4) -0.004(3)
O4Z 0.062(5) 0.063(4) 0.062(5) -0.009(4) -0.026(4) 0.013(4)
C5 0.024(5) 0.020(4) 0.025(5) -0.005(3) -0.002(4) -0.004(3)
C6 0.033(8) 0.039(6) 0.044(8) -0.019(6) -0.018(7) -0.002(6)
C7 0.028(7) 0.023(5) 0.020(6) -0.012(5) -0.002(5) 0.001(5)
C8 0.027(7) 0.028(6) 0.023(7) -0.006(5) -0.004(6) 0.004(5)
C9 0.019(6) 0.021(5) 0.023(7) -0.006(5) 0.003(5) -0.008(5)
C10 0.019(6) 0.017(5) 0.025(7) -0.015(5) -0.012(6) 0.006(4)
C11 0.013(6) 0.027(5) 0.015(6) -0.006(4) -0.009(5) 0.008(4)
C12 0.027(4) 0.039(3) 0.048(5) -0.017(3) -0.017(4) 0.013(3)
C13 0.027(4) 0.039(3) 0.048(5) -0.017(3) -0.017(4) 0.013(3)
C14 0.027(4) 0.039(3) 0.048(5) -0.017(3) -0.017(4) 0.013(3)
C15 0.056(7) 0.029(4) 0.082(8) -0.012(4) -0.050(6) 0.008(4)
C16 0.056(7) 0.029(4) 0.082(8) -0.012(4) -0.050(6) 0.008(4)
C17 0.067(10) 0.031(6) 0.113(13) -0.002(7) -0.069(10) -0.004(6)
C18 0.067(10) 0.023(6) 0.116(13) 0.001(7) -0.058(10) 0.001(6)
C19 0.013(6) 0.018(5) 0.029(7) -0.010(5) -0.013(5) 0.002(4)
C20 0.086(7) 0.044(5) 0.039(5) -0.009(4) -0.011(5) 0.023(5)
C21 0.086(7) 0.044(5) 0.039(5) -0.009(4) -0.011(5) 0.023(5)
C22 0.097(9) 0.069(7) 0.063(8) -0.022(6) -0.027(7) 0.032(6)
C23 0.138(15) 0.068(10) 0.064(11) -0.031(8) -0.043(11) 0.056(9)
C24 0.086(8) 0.083(8) 0.078(8) -0.031(7) -0.032(7) 0.029(7)
C25 0.083(8) 0.040(6) 0.074(8) -0.028(6) -0.038(7) 0.013(6)
C26 0.091(9) 0.072(8) 0.087(9) -0.031(7) -0.033(7) -0.005(7)
C27 0.094(9) 0.073(8) 0.073(8) -0.031(7) -0.022(7) 0.011(7)
C28 0.0146(17) 0.0146(17) 0.0146(17) -0.0023(10) -0.0052(11) 0.0003(10)
C29 0.014(6) 0.032(6) 0.020(6) 0.000(5) -0.006(5) -0.003(5)
C30 0.017(5) 0.039(5) 0.043(6) -0.016(5) -0.015(5) 0.006(4)
C31 0.016(6) 0.031(6) 0.028(7) -0.013(5) -0.002(6) -0.003(5)
C32 0.019(6) 0.039(5) 0.026(6) 0.003(5) -0.003(5) -0.011(5)
C33 0.019(7) 0.045(7) 0.023(7) -0.002(5) -0.009(6) -0.006(5)
C34 0.013(6) 0.025(5) 0.013(6) -0.006(4) -0.008(5) -0.003(4)
C35 0.028(7) 0.019(5) 0.013(6) 0.000(4) 0.004(5) -0.005(5)
C36 0.027(7) 0.033(6) 0.028(7) -0.001(5) -0.010(6) -0.007(5)
C37 0.018(4) 0.036(4) 0.016(5) -0.001(4) 0.000(4) -0.003(3)
C38 0.018(4) 0.036(4) 0.016(5) -0.001(4) 0.000(4) -0.003(3)
C39 0.033(8) 0.050(7) 0.047(9) 0.003(6) 0.010(7) -0.005(6)
C40 0.023(7) 0.064(9) 0.053(7) -0.013(7) 0.002(6) -0.004(6)
C41 0.025(7) 0.106(11) 0.033(7) -0.008(7) 0.001(5) -0.007(7)
C42 0.027(6) 0.085(10) 0.025(6) -0.002(7) -0.006(6) -0.009(6)
C43 0.013(6) 0.034(6) 0.032(6) -0.004(5) -0.003(5) 0.007(5)
C44 0.028(6) 0.052(7) 0.038(7) 0.008(6) -0.016(5) -0.003(6)
C45 0.019(6) 0.071(9) 0.048(7) -0.003(7) -0.014(6) 0.000(6)
C46 0.029(7) 0.034(6) 0.012(7) -0.005(5) 0.005(6) 0.006(5)
C47 0.033(7) 0.060(7) 0.031(8) -0.024(6) -0.008(6) 0.006(5)
C48 0.042(8) 0.050(7) 0.027(8) 0.002(6) -0.003(6) 0.000(6)
C49 0.061(10) 0.056(8) 0.036(9) -0.022(7) -0.005(8) -0.027(7)
C50 0.039(8) 0.061(8) 0.034(8) -0.016(7) 0.005(7) -0.016(7)
C51 0.027(7) 0.039(6) 0.036(8) -0.014(6) -0.002(6) -0.015(6)
C52 0.028(6) 0.018(5) 0.048(7) -0.002(5) -0.011(5) -0.010(4)
C53 0.032(8) 0.052(7) 0.031(8) -0.015(6) 0.007(6) -0.009(6)
C54 0.034(8) 0.056(8) 0.044(9) -0.015(7) -0.004(7) -0.017(7)
C55 0.022(6) 0.014(5) 0.019(6) -0.005(4) 0.001(5) -0.005(5)
C56 0.022(6) 0.020(5) 0.021(6) 0.000(5) -0.007(5) 0.002(5)
C57 0.023(7) 0.027(6) 0.051(9) 0.005(6) -0.001(6) 0.008(5)
C58 0.016(6) 0.019(5) 0.051(8) 0.003(5) 0.001(6) 0.003(5)
C59 0.016(6) 0.032(5) 0.030(7) -0.002(5) -0.006(5) 0.007(5)
C60 0.018(6) 0.020(4) 0.021(6) -0.006(4) 0.000(5) 0.006(4)
C61 0.023(6) 0.019(5) 0.024(7) 0.006(5) -0.002(5) -0.004(4)
C62 0.026(7) 0.026(5) 0.046(8) -0.007(5) -0.014(6) 0.008(5)
C63 0.033(7) 0.021(5) 0.061(9) -0.008(5) -0.022(7) 0.005(5)

loop_
_atom_type_symbol
_atom_type_description
_atom_type_scat_dispersion_real
_atom_type_scat_dispersion_imag
_atom_type_scat_source
C C 0.0033 0.0016 'International Tables Vol C Tables 4.2.6.8 and 6.1.1.4'
H H 0.0000 0.0000 'International Tables Vol C Tables 4.2.6.8 and 6.1.1.4'
O O 0.0106 0.0060 'International Tables Vol C Tables 4.2.6.8 and 6.1.1.4'
Nd Nd -0.1943 3.0179 'International Tables Vol C Tables 4.2.6.8 and 6.1.1.4'
Na Na 0.0362 0.0249 'International Tables Vol C Tables 4.2.6.8 and 6.1.1.4'

loop_
_geom_angle_atom_site_label_1
_geom_angle_atom_site_label_2
_geom_angle_atom_site_label_3
_geom_angle
_geom_angle_site_symmetry_1
_geom_angle_site_symmetry_3
O1 Nd1 Na1 154.41(14) . 2_667
O2 Nd1 Na1 136.78(14) . 2_667
O2 Nd1 O1 50.16(19) . .
O2 Nd1 O4 83.88(19) . .
O2 Nd1 O5 71.55(19) . .
O2 Nd1 O7 119.6(2) . .
O2 Nd1 O11 128.58(18) . .
O4 Nd1 Na1 132.77(14) . 2_667
O4 Nd1 O1 64.84(17) . .
O4 Nd1 O5 50.4(2) . .
O4 Nd1 O7 105.64(18) . .
O5 Nd1 Na1 111.35(14) . 2_667
O5 Nd1 O1 94.23(19) . .
O7 Nd1 Na1 40.36(15) . 2_667
O7 Nd1 Na1 71.63(14) 2_667 2_667
O7 Nd1 O1 165.0(2) . .
O7 Nd1 O1 112.97(18) 2_667 .
O7 Nd1 O2 66.01(19) 2_667 .
O7 Nd1 O4 130.6(2) 2_667 .
O7 Nd1 O5 71.06(19) . .
O7 Nd1 O5 82.3(2) 2_667 .
O7 Nd1 O7 63.4(2) 2_667 .
O7 Nd1 O8 113.1(2) 2_667 .
O7 Nd1 O11 80.7(2) 2_667 .
O8 Nd1 Na1 64.01(14) . 2_667
O8 Nd1 O1 128.81(18) . .
O8 Nd1 O2 142.38(19) . .
O8 Nd1 O4 68.76(18) . .
O8 Nd1 O5 71.1(2) . .
O8 Nd1 O7 50.16(19) . .
O8 Nd1 O11 85.74(19) . .
O10 Nd1 Na1 80.76(15) . 2_667
O10 Nd1 O1 75.49(18) . .
O10 Nd1 O2 84.26(19) . .
O10 Nd1 O4 136.4(2) . .
O10 Nd1 O5 154.5(2) . .
O10 Nd1 O7 116.64(19) . .
O10 Nd1 O7 80.6(2) . 2_667
O10 Nd1 O8 133.4(2) . .
O10 Nd1 O11 51.27(19) . .
O11 Nd1 Na1 31.65(15) . 2_667
O11 Nd1 O1 122.78(19) . .
O11 Nd1 O4 145.1(2) . .
O11 Nd1 O5 142.88(19) . .
O11 Nd1 O7 71.8(2) . .
O13 Nd1 Na1 87.95(16) . 2_667
O13 Nd1 O1 77.5(2) . .
O13 Nd1 O2 127.3(2) . .
O13 Nd1 O4 78.0(2) . .
O13 Nd1 O5 124.7(2) . .
O13 Nd1 O7 112.9(2) . .
O13 Nd1 O7 151.4(2) . 2_667
O13 Nd1 O8 72.9(2) . .
O13 Nd1 O10 76.5(2) . .
O13 Nd1 O11 71.8(2) . .
O1 Nd2 O16 74.1(2) . .
O1 Nd2 O17 101.05(18) . .
O1 Nd2 O19 134.49(18) . .
O1Z Nd2 O1 70.9(2) . .
O1Z Nd2 O4 138.24(19) . .
O1Z Nd2 O16 103.0(2) . .
O1Z Nd2 O17 69.9(2) . 2_666
O1Z Nd2 O17 74.3(2) . .
O1Z Nd2 O19 130.4(2) . .
O1Z Nd2 O20 139.16(19) . .
O4 Nd2 O1 68.26(19) . .
O4 Nd2 O16 74.0(2) . .
O4 Nd2 O17 121.9(2) . .
O4 Nd2 O17 150.74(19) . 2_666
O4 Nd2 O19 76.8(2) . .
O4 Nd2 O20 81.64(19) . .
O14 Nd2 O1 76.3(2) . .
O14 Nd2 O1Z 79.4(2) . .
O14 Nd2 O4 82.8(2) . .
O14 Nd2 O16 147.5(2) . .
O14 Nd2 O17 152.8(2) . .
O14 Nd2 O17 99.0(2) . 2_666
O14 Nd2 O19 71.1(2) . .
O14 Nd2 O20 123.2(2) . .
O16 Nd2 O17 49.0(2) . .
O17 Nd2 O1 140.74(19) 2_666 .
O17 Nd2 O16 112.4(2) 2_666 .
O17 Nd2 O17 65.6(3) 2_666 .
O17 Nd2 O19 76.3(2) 2_666 .
O19 Nd2 O16 123.3(2) . .
O19 Nd2 O17 122.28(18) . .
O20 Nd2 O1 142.2(2) . .
O20 Nd2 O16 76.1(2) . .
O20 Nd2 O17 75.50(19) . .
O20 Nd2 O17 72.9(2) . 2_666
O20 Nd2 O19 52.1(2) . .
Nd1 Na1 H2ZD 110(3) 2_667 .
O2 Na1 Nd1 103.28(17) . 2_667
O2 Na1 O5 78.5(2) . .
O2 Na1 O7 65.7(2) . 2_667
O2 Na1 O12 83.3(3) . 1_455
O2 Na1 H2ZD 85.6(18) . .
O2Z Na1 Nd1 95.1(2) . 2_667
O2Z Na1 O2 104.7(3) . .
O2Z Na1 O5 175.5(3) . .
O2Z Na1 O7 96.4(3) . 2_667
O2Z Na1 O11 96.3(3) . 2_667
O2Z Na1 O12 97.2(3) . 1_455
O2Z Na1 H2ZD 21.9(5) . .
O5 Na1 Nd1 81.01(16) . 2_667
O5 Na1 O7 82.0(2) . 2_667
O5 Na1 H2ZD 162.4(7) . .
O7 Na1 Nd1 38.52(14) 2_667 2_667
O7 Na1 H2ZD 98(4) 2_667 .
O11 Na1 Nd1 35.22(15) 2_667 2_667
O11 Na1 O2 135.6(3) 2_667 .
O11 Na1 O5 79.3(2) 2_667 .
O11 Na1 O7 73.5(2) 2_667 2_667
O11 Na1 O12 132.7(3) 2_667 1_455
O11 Na1 H2ZD 117.8(9) 2_667 .
O12 Na1 Nd1 164.1(2) 1_455 2_667
O12 Na1 O5 86.3(3) 1_455 .
O12 Na1 O7 148.4(3) 1_455 2_667
O12 Na1 H2ZD 85(3) 1_455 .
Nd2 O1 Nd1 108.63(19) . .
C1 O1 Nd1 91.9(5) . .
C1 O1 Nd2 126.7(5) . .
Nd2 O1Z H1Z1 120.0 . .
Nd2 O1Z H1Z2 120.0 . .
H1Z1 O1Z H1Z2 120.0 . .
Na1 O2 Nd1 93.8(2) . .
C1 O2 Nd1 94.7(5) . .
C1 O2 Na1 154.2(6) . .
Na1 O2Z H2ZD 83.6(15) . .
C2Z O2Z Na1 124.1(6) . .
C2Z O2Z H2ZD 151(3) . .
C7 O3 H3H 109.5 . .
H3ZA O3Z H3ZB 99(10) . .
Nd2 O4 Nd1 112.0(2) . .
C10 O4 Nd1 94.5(5) . .
C10 O4 Nd2 137.8(6) . .
Na1 O5 Nd1 91.6(2) . .
C10 O5 Nd1 92.8(6) . .
C10 O5 Na1 139.1(5) . .
C5Z O5Z H5ZD 109.5 . .
C16 O6 H6H 109.5 . .
C6Z O6Z H6ZD 109.5 . .
Nd1 O7 Nd1 116.6(2) 2_667 .
Nd1 O7 Na1 101.1(2) . 2_667
Nd1 O7 Na1 87.3(2) 2_667 2_667
C19 O7 Nd1 147.0(6) . 2_667
C19 O7 Nd1 92.2(6) . .
C19 O7 Na1 103.1(5) . 2_667
C19 O8 Nd1 94.4(5) . .
C25 O9 H9H 109.5 . .
C28 O10 Nd1 95.3(5) . .
Na1 O11 Nd1 113.1(3) 2_667 .
C28 O11 Nd1 91.8(5) . .
C28 O11 Na1 149.2(6) . 2_667
Na1 O12 H14H 102(9) 1_655 .
C34 O12 Na1 126.3(6) . 1_655
C34 O12 H14H 100(10) . .
C37 O13 Nd1 142.1(7) . .
C37 O14 Nd2 141.9(7) . .
C43 O15 H15H 109.5 . .
C46 O16 Nd2 94.7(6) . .
Nd2 O17 Nd2 114.4(3) 2_666 .
C46 O17 Nd2 94.6(6) . .
C46 O17 Nd2 148.4(7) . 2_666
C52 O18 H18H 118(10) . .
C55 O19 Nd2 92.9(5) . .
C55 O20 Nd2 93.7(5) . .
C61 O21 H21 109.5 . .
O1 C1 C2 118.3(9) . .
O2 C1 O1 121.5(8) . .
O2 C1 C2 120.2(9) . .
C1 C2 H2A 108.1 . .
C1 C2 H2B 108.1 . .
H2A C2 H2B 107.3 . .
C3 C2 C1 116.9(8) . .
C3 C2 H2A 108.1 . .
C3 C2 H2B 108.1 . .
O2Z C2Z H2ZA 109.5 . .
O2Z C2Z H2ZB 109.5 . .
O2Z C2Z H2ZC 109.5 . .
H2ZA C2Z H2ZB 109.5 . .
H2ZA C2Z H2ZC 109.5 . .
H2ZB C2Z H2ZC 109.5 . .
C2 C3 H3A 109.1 . .
C2 C3 H3B 109.1 . .
C2 C3 C4 112.3(9) . .
H3A C3 H3B 107.9 . .
C4 C3 H3A 109.1 . .
C4 C3 H3B 109.1 . .
C5 C4 C3 120.8(9) . .
C5 C4 C9 118.8(9) . .
C9 C4 C3 120.4(9) . .
C4Z O4Z H4Z 159(9) . .
C4 C5 H5 119.4 . .
C4 C5 C6 121.2(9) . .
C6 C5 H5 119.4 . .
O5Z C5Z H5ZA 109.5 . .
O5Z C5Z H5ZB 109.5 . .
O5Z C5Z H5ZC 109.5 . .
H5ZA C5Z H5ZB 109.5 . .
H5ZA C5Z H5ZC 109.5 . .
H5ZB C5Z H5ZC 109.5 . .
C5 C6 H6 120.4 . .
C7 C6 C5 119.2(9) . .
C7 C6 H6 120.4 . .
O6Z C6Z H6ZA 109.5 . .
O6Z C6Z H6ZB 109.5 . .
O6Z C6Z H6ZC 109.5 . .
H6ZA C6Z H6ZB 109.5 . .
H6ZA C6Z H6ZC 109.5 . .
H6ZB C6Z H6ZC 109.5 . .
C6 C7 O3 117.1(9) . .
C8 C7 O3 122.2(9) . .
C8 C7 C6 120.7(9) . .
C7 C8 H8 120.3 . .
C7 C8 C9 119.4(9) . .
C9 C8 H8 120.3 . .
C4 C9 C8 120.6(9) . .
C4 C9 H9 119.7 . .
C8 C9 H9 119.7 . .
O4 C10 O5 120.8(8) . .
O4 C10 C11 116.3(9) . .
O5 C10 C11 122.8(9) . .
C10 C11 H11A 107.9 . .
C10 C11 H11B 107.9 . .
C10 C11 C12 117.5(8) . .
H11A C11 H11B 107.2 . .
C12 C11 H11A 107.9 . .
C12 C11 H11B 107.9 . .
C11 C12 H12A 109.3 . .
C11 C12 H12B 109.3 . .
H12A C12 H12B 107.9 . .
C13 C12 C11 111.8(9) . .
C13 C12 H12A 109.3 . .
C13 C12 H12B 109.3 . .
C14 C13 C12 123.0(9) . .
C18 C13 C12 122.3(9) . .
C18 C13 C14 113.5(9) . .
C13 C14 H14 118.1 . .
C13 C14 C15 123.7(10) . .
C15 C14 H14 118.1 . .
C14 C15 H15 120.7 . .
C16 C15 C14 118.6(10) . .
C16 C15 H15 120.7 . .
O6 C16 C15 118.6(9) . .
C17 C16 O6 123.1(9) . .
C17 C16 C15 118.1(10) . .
C16 C17 H17 119.1 . .
C16 C17 C18 121.9(10) . .
C18 C17 H17 119.1 . .
C13 C18 H18 118.2 . .
C17 C18 C13 123.5(10) . .
C17 C18 H18 118.2 . .
O7 C19 C20 119.0(10) . .
O8 C19 O7 121.0(8) . .
O8 C19 C20 119.9(9) . .
C19 C20 H20A 107.8 . .
C19 C20 H20B 107.8 . .
H20A C20 H20B 107.2 . .
C21 C20 C19 117.8(11) . .
C21 C20 H20A 107.8 . .
C21 C20 H20B 107.8 . .
C20 C21 H21A 108.2 . .
C20 C21 H21B 108.2 . .
C20 C21 C22 116.2(12) . .
H21A C21 H21B 107.4 . .
C22 C21 H21A 108.2 . .
C22 C21 H21B 108.2 . .
C23 C22 C21 126.0(13) . .
C27 C22 C21 115.8(13) . .
C27 C22 C23 118.2(14) . .
C22 C23 H23 118.7 . .
C22 C23 C24 122.6(15) . .
C24 C23 H23 118.7 . .
C23 C24 H24 120.8 . .
C25 C24 C23 118.3(14) . .
C25 C24 H24 120.8 . .
C24 C25 O9 118.0(11) . .
C24 C25 C26 118.9(13) . .
C26 C25 O9 123.0(12) . .
C25 C26 H26 118.8 . .
C25 C26 C27 122.3(14) . .
C27 C26 H26 118.8 . .
C22 C27 C26 119.4(14) . .
C22 C27 H27 120.3 . .
C26 C27 H27 120.3 . .
O10 C28 C29 118.1(8) . .
O11 C28 O10 120.6(8) . .
O11 C28 C29 121.2(8) . .
C28 C29 H29A 108.8 . .
C28 C29 H29B 108.8 . .
C28 C29 C30 113.7(8) . .
H29A C29 H29B 107.7 . .
C30 C29 H29A 108.8 . .
C30 C29 H29B 108.8 . .
C29 C30 H30A 109.0 . .
C29 C30 H30B 109.0 . .
C29 C30 C31 112.7(8) . .
H30A C30 H30B 107.8 . .
C31 C30 H30A 109.0 . .
C31 C30 H30B 109.0 . .
C32 C31 C30 121.5(10) . .
C36 C31 C30 121.4(10) . .
C36 C31 C32 117.1(10) . .
C31 C32 H32 118.7 . .
C33 C32 C31 122.5(11) . .
C33 C32 H32 118.7 . .
C32 C33 H33 120.8 . .
C32 C33 C34 118.4(10) . .
C34 C33 H33 120.8 . .
C33 C34 O12 118.7(8) . .
C35 C34 O12 121.7(9) . .
C35 C34 C33 119.6(9) . .
C34 C35 H35 120.0 . .
C36 C35 C34 120.1(10) . .
C36 C35 H35 120.0 . .
C31 C36 H36 118.9 . .
C35 C36 C31 122.2(10) . .
C35 C36 H36 118.9 . .
O13 C37 O14 124.0(10) . .
O13 C37 C38 118.1(9) . .
O14 C37 C38 117.8(9) . .
C37 C38 H38A 110.5 . .
C37 C38 H38B 110.5 . .
H38A C38 H38B 108.7 . .
C39 C38 C37 106.3(9) . .
C39 C38 H38A 110.5 . .
C39 C38 H38B 110.5 . .
C38 C39 H39A 109.6 . .
C38 C39 H39B 109.6 . .
C38 C39 C40 110.4(10) . .
H39A C39 H39B 108.1 . .
C40 C39 H39A 109.6 . .
C40 C39 H39B 109.6 . .
C41 C40 C39 122.3(13) . .
C45 C40 C39 120.0(11) . .
C45 C40 C41 117.8(13) . .
C40 C41 H41 118.9 . .
C42 C41 C40 122.3(13) . .
C42 C41 H41 118.9 . .
C41 C42 H42 120.7 . .
C43 C42 C41 118.6(11) . .
C43 C42 H42 120.7 . .
O15 C43 C42 117.8(9) . .
O15 C43 C44 120.8(10) . .
C42 C43 C44 121.2(11) . .
C43 C44 H44 120.6 . .
C43 C44 C45 118.8(11) . .
C45 C44 H44 120.6 . .
C40 C45 C44 121.3(11) . .
C40 C45 H45 119.4 . .
C44 C45 H45 119.4 . .
O16 C46 C47 117.5(9) . .
O17 C46 O16 120.8(10) . .
O17 C46 C47 121.2(9) . .
C46 C47 H47A 109.3 . .
C46 C47 H47B 109.3 . .
H47A C47 H47B 108.0 . .
C48 C47 C46 111.6(10) . .
C48 C47 H47A 109.3 . .
C48 C47 H47B 109.3 . .
C47 C48 H48A 110.2 . .
C47 C48 H48B 110.2 . .
C47 C48 C49 107.5(10) . .
H48A C48 H48B 108.5 . .
C49 C48 H48A 110.2 . .
C49 C48 H48B 110.2 . .
C50 C49 C48 120.7(12) . .
C54 C49 C48 122.1(11) . .
C54 C49 C50 116.9(12) . .
C49 C50 H50 119.2 . .
C49 C50 C51 121.7(12) . .
C51 C50 H50 119.2 . .
C50 C51 H51 120.4 . .
C52 C51 C50 119.2(11) . .
C52 C51 H51 120.4 . .
O18 C52 C51 121.0(10) . .
O18 C52 C53 120.0(12) . .
C53 C52 C51 118.9(10) . .
C52 C53 H53 119.5 . .
C52 C53 C54 121.1(12) . .
C54 C53 H53 119.5 . .
C49 C54 C53 121.8(12) . .
C49 C54 H54 119.1 . .
C53 C54 H54 119.1 . .
O19 C55 O20 120.6(8) . .
O19 C55 C56 120.5(8) . .
O20 C55 C56 118.9(9) . .
C55 C56 H56A 108.5 . .
C55 C56 H56B 108.5 . .
C55 C56 C57 115.3(9) . .
H56A C56 H56B 107.5 . .
C57 C56 H56A 108.5 . .
C57 C56 H56B 108.5 . .
C56 C57 H57A 109.2 . .
C56 C57 H57B 109.2 . .
H57A C57 H57B 107.9 . .
C58 C57 C56 111.9(9) . .
C58 C57 H57A 109.2 . .
C58 C57 H57B 109.2 . .
C59 C58 C57 121.4(10) . .
C59 C58 C63 118.1(9) . .
C63 C58 C57 120.5(10) . .
C58 C59 H59 119.0 . .
C58 C59 C60 121.9(9) . .
C60 C59 H59 119.0 . .
C59 C60 H60 120.8 . .
C61 C60 C59 118.3(9) . .
C61 C60 H60 120.8 . .
C60 C61 O21 120.6(9) . .
C62 C61 O21 118.1(9) . .
C62 C61 C60 121.3(9) . .
C61 C62 H62 119.7 . .
C61 C62 C63 120.6(10) . .
C63 C62 H62 119.7 . .
C58 C63 H63 120.2 . .
C62 C63 C58 119.7(10) . .
C62 C63 H63 120.2 . .
O4Z C4Z H4Z1 109.5 . .
O4Z C4Z H4Z2 109.5 . .
O4Z C4Z H4Z3 109.5 . .
H4Z1 C4Z H4Z2 109.5 . .
H4Z1 C4Z H4Z3 109.5 . .
H4Z2 C4Z H4Z3 109.5 . .

loop_
_geom_bond_atom_site_label_1
_geom_bond_atom_site_label_2
_geom_bond_distance
_geom_bond_site_symmetry_2
Nd1 Na1 4.104(3) 2_667
Nd1 O1 2.617(6) .
Nd1 O2 2.568(6) .
Nd1 O4 2.577(5) .
Nd1 O5 2.610(6) .
Nd1 O7 2.511(6) 2_667
Nd1 O7 2.605(6) .
Nd1 O8 2.568(5) .
Nd1 O10 2.486(6) .
Nd1 O11 2.574(6) .
Nd1 O13 2.372(7) .
Nd2 O1 2.513(6) .
Nd2 O1Z 2.440(6) .
Nd2 O4 2.450(6) .
Nd2 O14 2.328(6) .
Nd2 O16 2.627(7) .
Nd2 O17 2.513(6) 2_666
Nd2 O17 2.633(6) .
Nd2 O19 2.537(6) .
Nd2 O20 2.495(6) .
Na1 Nd1 4.104(3) 2_667
Na1 O2 2.367(8) .
Na1 O2Z 2.321(8) .
Na1 O5 2.418(7) .
Na1 O7 2.709(7) 2_667
Na1 O11 2.342(7) 2_667
Na1 O12 2.369(7) 1_455
Na1 H2ZD 2.39(2) .
O1 C1 1.270(11) .
O1Z H1Z1 0.9500 .
O1Z H1Z2 0.9500 .
O2 C1 1.250(11) .
O2Z C2Z 1.404(13) .
O2Z H2ZD 0.90(2) .
O3 H3H 0.8400 .
O3 C7 1.402(10) .
O3Z H3ZA 0.91(2) .
O3Z H3ZB 0.91(2) .
O4 C10 1.267(11) .
O5 C10 1.271(11) .
O5Z H5ZD 0.8400 .
O5Z C5Z 1.463(15) .
O6 H6H 0.8400 .
O6 C16 1.367(11) .
O6Z H6ZD 0.8400 .
O6Z C6Z 1.425(17) .
O7 Nd1 2.511(6) 2_667
O7 Na1 2.709(7) 2_667
O7 C19 1.269(10) .
O8 C19 1.250(11) .
O9 H9H 0.8400 .
O9 C25 1.405(14) .
O10 C28 1.273(10) .
O11 Na1 2.342(7) 2_667
O11 C28 1.249(10) .
O12 Na1 2.369(7) 1_655
O12 C34 1.396(11) .
O12 H14H 0.90(2) .
O13 C37 1.258(12) .
O14 C37 1.260(11) .
O15 H15H 0.8400 .
O15 C43 1.369(12) .
O16 C46 1.256(11) .
O17 Nd2 2.513(6) 2_666
O17 C46 1.252(12) .
O18 C52 1.346(13) .
O18 H18H 0.92(2) .
O19 C55 1.250(11) .
O20 C55 1.296(11) .
O21 H21 0.8400 .
O21 C61 1.393(11) .
C1 C2 1.514(12) .
C2 H2A 0.9900 .
C2 H2B 0.9900 .
C2 C3 1.506(13) .
C2Z H2ZA 0.9800 .
C2Z H2ZB 0.9800 .
C2Z H2ZC 0.9800 .
C3 H3A 0.9900 .
C3 H3B 0.9900 .
C3 C4 1.539(12) .
C4 C5 1.370(13) .
C4 C9 1.373(13) .
O4Z C4Z 1.451(15) .
O4Z H4Z 0.95(2) .
C5 H5 0.9500 .
C5 C6 1.393(13) .
C5Z H5ZA 0.9800 .
C5Z H5ZB 0.9800 .
C5Z H5ZC 0.9800 .
C6 H6 0.9500 .
C6 C7 1.372(14) .
C6Z H6ZA 0.9800 .
C6Z H6ZB 0.9800 .
C6Z H6ZC 0.9800 .
C7 C8 1.363(13) .
C8 H8 0.9500 .
C8 C9 1.406(13) .
C9 H9 0.9500 .
C10 C11 1.514(12) .
C11 H11A 0.9900 .
C11 H11B 0.9900 .
C11 C12 1.536(14) .
C12 H12A 0.9900 .
C12 H12B 0.9900 .
C12 C13 1.484(13) .
C13 C14 1.393(12) .
C13 C18 1.372(10) .
C14 H14 0.9500 .
C14 C15 1.401(11) .
C15 H15 0.9500 .
C15 C16 1.385(12) .
C16 C17 1.343(10) .
C17 H17 0.9500 .
C17 C18 1.370(12) .
C18 H18 0.9500 .
C19 C20 1.510(14) .
C20 H20A 0.9900 .
C20 H20B 0.9900 .
C20 C21 1.463(15) .
C21 H21A 0.9900 .
C21 H21B 0.9900 .
C21 C22 1.496(17) .
C22 C23 1.376(14) .
C22 C27 1.348(14) .
C23 H23 0.9500 .
C23 C24 1.405(13) .
C24 H24 0.9500 .
C24 C25 1.353(13) .
C25 C26 1.368(13) .
C26 H26 0.9500 .
C26 C27 1.395(14) .
C27 H27 0.9500 .
C28 C29 1.517(12) .
C29 H29A 0.9900 .
C29 H29B 0.9900 .
C29 C30 1.516(12) .
C30 H30A 0.9900 .
C30 H30B 0.9900 .
C30 C31 1.533(13) .
C31 C32 1.390(14) .
C31 C36 1.377(15) .
C32 H32 0.9500 .
C32 C33 1.379(14) .
C33 H33 0.9500 .
C33 C34 1.398(14) .
C34 C35 1.384(12) .
C35 H35 0.9500 .
C35 C36 1.365(14) .
C36 H36 0.9500 .
C37 C38 1.535(14) .
C38 H38A 0.9900 .
C38 H38B 0.9900 .
C38 C39 1.467(14) .
C39 H39A 0.9900 .
C39 H39B 0.9900 .
C39 C40 1.570(16) .
C40 C41 1.386(16) .
C40 C45 1.372(17) .
C41 H41 0.9500 .
C41 C42 1.384(17) .
C42 H42 0.9500 .
C42 C43 1.365(15) .
C43 C44 1.383(14) .
C44 H44 0.9500 .
C44 C45 1.398(16) .
C45 H45 0.9500 .
C46 C47 1.558(15) .
C47 H47A 0.9900 .
C47 H47B 0.9900 .
C47 C48 1.456(14) .
C48 H48A 0.9900 .
C48 H48B 0.9900 .
C48 C49 1.549(16) .
C49 C50 1.389(15) .
C49 C54 1.364(17) .
C50 H50 0.9500 .
C50 C51 1.397(15) .
C51 H51 0.9500 .
C51 C52 1.371(15) .
C52 C53 1.371(14) .
C53 H53 0.9500 .
C53 C54 1.369(15) .
C54 H54 0.9500 .
C55 C56 1.496(12) .
C56 H56A 0.9900 .
C56 H56B 0.9900 .
C56 C57 1.530(14) .
C57 H57A 0.9900 .
C57 H57B 0.9900 .
C57 C58 1.501(13) .
C58 C59 1.387(13) .
C58 C63 1.413(14) .
C59 H59 0.9500 .
C59 C60 1.391(12) .
C60 H60 0.9500 .
C60 C61 1.374(13) .
C61 C62 1.374(13) .
C62 H62 0.9500 .
C62 C63 1.378(13) .
C63 H63 0.9500 .
C4Z H4Z1 0.9800 .
C4Z H4Z2 0.9800 .
C4Z H4Z3 0.9800 .

loop_
_geom_hbond_atom_site_label_D
_geom_hbond_atom_site_label_H
_geom_hbond_atom_site_label_A
_geom_hbond_distance_DH
_geom_hbond_distance_HA
_geom_hbond_distance_DA
_geom_hbond_angle_DHA
_geom_hbond_site_symmetry_A
O1Z H1Z1 O15 0.95 2.20 2.751(9) 115.7 2_766
O1Z H1Z2 O20 0.95 1.89 2.647(8) 134.7 2_666
O3 H3H O3Z 0.84 2.05 2.816(10) 151.5 1_545
O5Z H5ZD O10 0.84 1.90 2.692(10) 157.4 .
O6 H6H O6Z 0.84 1.75 2.588(10) 177.3 1_455
O6Z H6ZD O21 0.84 1.93 2.755(11) 165.0 2_676
O9 H9H O4Z 0.84 2.39 2.674(13) 100.3 1_565
O15 H15H O5Z 0.84 1.84 2.631(12) 156.8 2_766
O21 H21 O3Z 0.84 1.86 2.682(12) 167.3 2_676
O3Z H3ZA O8 0.91(2) 1.96(5) 2.794(9) 152(10) .
O3Z H3ZB O19 0.91(2) 1.93(5) 2.800(9) 159(13) .
O18 H18H O6 0.92(2) 2.12(13) 2.637(11) 115(11) 1_545
O4Z H4Z O9 0.95(2) 2.56(15) 2.674(13) 87(9) 1_545
